data_1573820
loop_
_publ_author_name
'Michael B\"ohme'
'Dirk Schuch'
'Axel Buchholz'
'Helmar G\"orls'
'Winfried Plass'

_publ_section_title
;
 Spin Interactions and Magnetic Anisotropy in a Triangular Nickel(II)
 Complex with Triaminoguanidine Ligand Framework
;
_journal_issue 3
_journal_name_full 'Zeitschrift fuer Anorganische und Allgemeine Chemie'
_journal_page_first 166
_journal_page_last 174
_journal_paper_doi 10.1002/zaac.201900288
_journal_volume 646
_journal_year 2020
_chemical_formula_sum 'C71 H79 Br3 Cl N19 Ni3 O9'
_chemical_formula_weight 1793.84
_space_group_IT_number 2
_space_group_name_Hall '-P 1'
_space_group_name_H-M_alt 'P -1'
_symmetry_cell_setting triclinic
_symmetry_space_group_name_H-M 'P -1'
_atom_sites_solution_hydrogens geom
_atom_sites_solution_primary direct
_atom_sites_solution_secondary difmap
_audit_creation_method SHELXL-97
_cell_angle_alpha 70.691(2)
_cell_angle_beta 73.096(2)
_cell_angle_gamma 84.678(2)
_cell_formula_units_Z 2
_cell_length_a 12.5258(4)
_cell_length_b 18.0165(7)
_cell_length_c 20.8704(9)
_cell_measurement_temperature 183(2)
_cell_volume 4252.8(3)
_computing_cell_refinement DENZO
_computing_data_collection COLLECT
_computing_data_reduction DENZO
_computing_molecular_graphics SHELXTL/PC
_computing_publication_material SHELXL-97
_computing_structure_refinement 'SHELXL-97 (Sheldrick, 1997)'
_computing_structure_solution 'SHELXS-97 (Sheldrick, 1990)'
_diffrn_ambient_temperature 183(2)
_diffrn_measured_fraction_theta_full 0.961
_diffrn_measured_fraction_theta_max 0.961
_diffrn_measurement_device_type KappaCCD
_diffrn_measurement_method 'phi- + omega-san'
_diffrn_radiation_monochromator graphite
_diffrn_radiation_source 'fine-focus sealed tube'
_diffrn_radiation_type MoK\a
_diffrn_radiation_wavelength 0.71073
_diffrn_reflns_av_R_equivalents 0.0479
_diffrn_reflns_av_sigmaI/netI 0.1055
_diffrn_reflns_limit_h_max 15
_diffrn_reflns_limit_h_min -16
_diffrn_reflns_limit_k_max 22
_diffrn_reflns_limit_k_min -23
_diffrn_reflns_limit_l_max 27
_diffrn_reflns_limit_l_min -22
_diffrn_reflns_number 27941
_diffrn_reflns_theta_full 27.45
_diffrn_reflns_theta_max 27.45
_diffrn_reflns_theta_min 2.10
_exptl_absorpt_coefficient_mu 2.159
_exptl_absorpt_correction_type none
_exptl_crystal_colour green
_exptl_crystal_density_diffrn 1.401
_exptl_crystal_density_method 'not measured'
_exptl_crystal_description prism
_exptl_crystal_F_000 1832
_exptl_crystal_size_max 0.06
_exptl_crystal_size_mid 0.06
_exptl_crystal_size_min 0.04
_refine_diff_density_max 1.428
_refine_diff_density_min -0.975
_refine_diff_density_rms 0.117
_refine_ls_extinction_method none
_refine_ls_goodness_of_fit_ref 1.012
_refine_ls_hydrogen_treatment constr
_refine_ls_matrix_type full
_refine_ls_number_parameters 947
_refine_ls_number_reflns 18684
_refine_ls_number_restraints 0
_refine_ls_restrained_S_all 1.012
_refine_ls_R_factor_all 0.1375
_refine_ls_R_factor_gt 0.0699
_refine_ls_shift/su_max 1.266
_refine_ls_shift/su_mean 0.018
_refine_ls_structure_factor_coef Fsqd
_refine_ls_weighting_details 'calc w=1/[\s^2^(Fo^2^)+(0.0953P)^2^+5.4071P] where P=(Fo^2^+2Fc^2^)/3'
_refine_ls_weighting_scheme calc
_refine_ls_wR_factor_gt 0.1643
_refine_ls_wR_factor_ref 0.1983
_reflns_number_gt 10975
_reflns_number_total 18684
_reflns_threshold_expression >2sigma(I)
_cod_data_source_file FO2729.cif
_cod_data_source_block FO2729
_cod_depositor_comments
;
The following automatic conversions were performed:

data item '_exptl_absorpt_correction_type' value 'NONE' was changed
to 'none' in accordance with the built-in table derived from the CIF
Core dictionary named 'cif_core.dic' version 2.4.5 last updated on
2014-11-21.

Automatic conversion script
Id: cif_fix_values 8738 2021-04-28 16:35:53Z antanas 
;
_cod_original_sg_symbol_H-M P-1
_cod_database_code 1573820

loop_
_symmetry_equiv_pos_as_xyz
'x, y, z'
'-x, -y, -z'

loop_
_atom_site_label
_atom_site_type_symbol
_atom_site_fract_x
_atom_site_fract_y
_atom_site_fract_z
_atom_site_U_iso_or_equiv
_atom_site_adp_type
_atom_site_occupancy
_atom_site_symmetry_multiplicity
_atom_site_calc_flag
_atom_site_refinement_flags
_atom_site_disorder_assembly
_atom_site_disorder_group
Cl Cl 1.16551(11) 0.23784(8) 0.39730(8) 0.0332(3) Uani 1 1 d . . .
Ni1 Ni 1.04462(5) 0.35389(4) 0.39603(3) 0.02237(16) Uani 1 1 d . . .
Ni2 Ni 0.72542(5) 0.17844(4) 0.44015(3) 0.02153(16) Uani 1 1 d . . .
Ni3 Ni 0.94370(5) 0.32253(4) 0.19266(4) 0.02631(17) Uani 1 1 d . . .
Br1 Br 0.81081(7) 0.11323(6) 0.79543(4) 0.0651(3) Uani 1 1 d . . .
Br2 Br 0.56672(7) 0.05513(5) 0.14929(4) 0.0667(3) Uani 1 1 d . . .
Br3 Br 1.46943(6) 0.58882(5) 0.07467(4) 0.0578(2) Uani 1 1 d . . .
O1 O 0.6478(3) 0.1334(2) 0.54528(19) 0.0288(9) Uani 1 1 d . . .
O2 O 0.8982(3) 0.2947(2) 0.1185(2) 0.0361(10) Uani 1 1 d . . .
O3 O 1.1702(3) 0.4325(2) 0.36688(19) 0.0276(8) Uani 1 1 d . . .
O4 O 0.8230(3) 0.0770(2) 0.4452(2) 0.0295(9) Uani 1 1 d . . .
O5 O 1.0755(3) 0.2378(2) 0.1838(2) 0.0362(9) Uani 1 1 d . . .
N1 N 0.9136(3) 0.2836(3) 0.4059(2) 0.0237(9) Uani 1 1 d . . .
N2 N 0.8379(3) 0.2332(2) 0.4618(2) 0.0219(9) Uani 1 1 d . . .
N3 N 0.8280(3) 0.2388(2) 0.3394(2) 0.0231(9) Uani 1 1 d . . .
N4 N 0.8342(3) 0.2443(3) 0.2709(2) 0.0250(10) Uani 1 1 d . . .
N5 N 0.9755(3) 0.3298(3) 0.2821(2) 0.0249(10) Uani 1 1 d . . .
N6 N 1.0519(3) 0.3699(2) 0.2951(2) 0.0236(9) Uani 1 1 d . . .
N7 N 1.0315(3) 0.3499(3) 0.4997(2) 0.0257(10) Uani 1 1 d . . .
N8 N 0.9222(3) 0.4396(3) 0.4112(2) 0.0269(10) Uani 1 1 d . . .
N9 N 0.6038(3) 0.1219(2) 0.4224(2) 0.0238(9) Uani 1 1 d . . .
N10 N 0.6029(3) 0.2643(3) 0.4321(2) 0.0246(10) Uani 1 1 d . . .
N11 N 0.8367(4) 0.4197(3) 0.1919(2) 0.0291(10) Uani 1 1 d . . .
N12 N 1.0393(4) 0.4131(3) 0.1086(2) 0.0297(11) Uani 1 1 d . . .
N13 N 0.9894(4) 0.0175(3) 0.4180(3) 0.0366(12) Uani 1 1 d . . .
N14 N 1.2272(5) 0.1679(3) 0.2099(3) 0.0487(14) Uani 1 1 d . . .
C1 C 0.9048(4) 0.2845(3) 0.3423(3) 0.0225(11) Uani 1 1 d . . .
C2 C 0.8540(4) 0.2189(3) 0.5228(3) 0.0249(11) Uani 1 1 d . . .
H2A H 0.9175 0.2427 0.5241 0.030 Uiso 1 1 calc R . .
C3 C 0.7849(4) 0.1701(3) 0.5898(3) 0.0254(11) Uani 1 1 d . . .
C4 C 0.8205(5) 0.1634(3) 0.6494(3) 0.0308(13) Uani 1 1 d . . .
H4A H 0.8868 0.1895 0.6437 0.037 Uiso 1 1 calc R . .
C5 C 0.7605(5) 0.1198(4) 0.7156(3) 0.0348(14) Uani 1 1 d . . .
C6 C 0.6610(5) 0.0829(3) 0.7256(3) 0.0365(14) Uani 1 1 d . . .
H6A H 0.6179 0.0546 0.7717 0.044 Uiso 1 1 calc R . .
C7 C 0.6272(5) 0.0884(3) 0.6676(3) 0.0311(13) Uani 1 1 d . . .
H7A H 0.5604 0.0619 0.6749 0.037 Uiso 1 1 calc R . .
C8 C 0.6847(4) 0.1308(3) 0.5977(3) 0.0244(11) Uani 1 1 d . . .
C9 C 0.7661(5) 0.2007(3) 0.2621(3) 0.0308(13) Uani 1 1 d . . .
H9A H 0.7169 0.1676 0.3037 0.037 Uiso 1 1 calc R . .
C10 C 0.7575(5) 0.1973(4) 0.1959(3) 0.0337(13) Uani 1 1 d . . .
C11 C 0.6808(5) 0.1430(4) 0.2000(3) 0.0413(16) Uani 1 1 d . . .
H11A H 0.6369 0.1122 0.2450 0.050 Uiso 1 1 calc R . .
C12 C 0.6679(5) 0.1334(4) 0.1405(3) 0.0401(15) Uani 1 1 d . . .
C13 C 0.7303(6) 0.1763(4) 0.0748(3) 0.0495(18) Uani 1 1 d . . .
H13A H 0.7216 0.1687 0.0336 0.059 Uiso 1 1 calc R . .
C14 C 0.8054(6) 0.2302(4) 0.0694(3) 0.0489(18) Uani 1 1 d . . .
H14A H 0.8469 0.2607 0.0236 0.059 Uiso 1 1 calc R . .
C15 C 0.8239(5) 0.2424(3) 0.1285(3) 0.0348(14) Uani 1 1 d . . .
C16 C 1.1271(4) 0.4104(3) 0.2407(3) 0.0309(13) Uani 1 1 d . . .
H16A H 1.1251 0.4089 0.1960 0.037 Uiso 1 1 calc R . .
C17 C 1.2139(4) 0.4579(3) 0.2408(3) 0.0311(13) Uani 1 1 d . . .
C18 C 1.2870(5) 0.4946(3) 0.1746(3) 0.0360(14) Uani 1 1 d . . .
H18A H 1.2769 0.4873 0.1337 0.043 Uiso 1 1 calc R . .
C19 C 1.3729(5) 0.5410(4) 0.1678(3) 0.0422(16) Uani 1 1 d . . .
C20 C 1.3886(5) 0.5547(4) 0.2250(3) 0.0395(15) Uani 1 1 d . . .
H20A H 1.4466 0.5888 0.2193 0.047 Uiso 1 1 calc R . .
C21 C 1.3186(4) 0.5183(3) 0.2917(3) 0.0315(13) Uani 1 1 d . . .
H21A H 1.3297 0.5283 0.3313 0.038 Uiso 1 1 calc R . .
C22 C 1.2310(4) 0.4666(3) 0.3028(3) 0.0263(12) Uani 1 1 d . . .
C23 C 1.0935(5) 0.3047(3) 0.5402(3) 0.0334(13) Uani 1 1 d . . .
H23A H 1.1470 0.2707 0.5217 0.040 Uiso 1 1 calc R . .
C24 C 1.0834(5) 0.3053(4) 0.6083(3) 0.0410(15) Uani 1 1 d . . .
H24A H 1.1286 0.2727 0.6359 0.049 Uiso 1 1 calc R . .
C25 C 1.0037(5) 0.3559(4) 0.6343(3) 0.0421(16) Uani 1 1 d . . .
H25A H 0.9937 0.3581 0.6806 0.051 Uiso 1 1 calc R . .
C26 C 0.9392(5) 0.4029(4) 0.5922(3) 0.0382(14) Uani 1 1 d . . .
H26A H 0.8849 0.4374 0.6093 0.046 Uiso 1 1 calc R . .
C27 C 0.9557(4) 0.3986(3) 0.5245(3) 0.0287(12) Uani 1 1 d . . .
C28 C 0.8910(4) 0.4462(3) 0.4758(3) 0.0288(12) Uani 1 1 d . . .
C29 C 0.8018(5) 0.4940(4) 0.4956(3) 0.0414(15) Uani 1 1 d . . .
H29A H 0.7814 0.4994 0.5414 0.050 Uiso 1 1 calc R . .
C30 C 0.7436(6) 0.5335(4) 0.4470(4) 0.0476(17) Uani 1 1 d . . .
H30A H 0.6817 0.5656 0.4595 0.057 Uiso 1 1 calc R . .
C31 C 0.7760(5) 0.5259(4) 0.3813(4) 0.0394(15) Uani 1 1 d . . .
H31A H 0.7369 0.5528 0.3475 0.047 Uiso 1 1 calc R . .
C32 C 0.8659(5) 0.4790(3) 0.3640(3) 0.0325(13) Uani 1 1 d . . .
H32A H 0.8886 0.4743 0.3180 0.039 Uiso 1 1 calc R . .
C33 C 0.6105(4) 0.0491(3) 0.4183(3) 0.0244(11) Uani 1 1 d . . .
H33A H 0.6785 0.0211 0.4187 0.029 Uiso 1 1 calc R . .
C34 C 0.5210(4) 0.0128(3) 0.4133(3) 0.0294(12) Uani 1 1 d . . .
H34A H 0.5279 -0.0390 0.4105 0.035 Uiso 1 1 calc R . .
C35 C 0.4223(5) 0.0535(4) 0.4126(3) 0.0372(14) Uani 1 1 d . . .
H35A H 0.3602 0.0299 0.4095 0.045 Uiso 1 1 calc R . .
C36 C 0.4147(5) 0.1292(3) 0.4167(3) 0.0323(13) Uani 1 1 d . . .
H36A H 0.3475 0.1583 0.4160 0.039 Uiso 1 1 calc R . .
C37 C 0.5062(4) 0.1615(3) 0.4217(3) 0.0249(11) Uani 1 1 d . . .
C38 C 0.5073(4) 0.2428(3) 0.4247(3) 0.0259(12) Uani 1 1 d . . .
C39 C 0.4190(5) 0.2939(3) 0.4190(3) 0.0339(13) Uani 1 1 d . . .
H39A H 0.3533 0.2780 0.4129 0.041 Uiso 1 1 calc R . .
C40 C 0.4273(5) 0.3689(4) 0.4223(3) 0.0364(14) Uani 1 1 d . . .
H40A H 0.3671 0.4048 0.4187 0.044 Uiso 1 1 calc R . .
C41 C 0.5239(5) 0.3910(3) 0.4308(3) 0.0368(14) Uani 1 1 d . . .
H41A H 0.5314 0.4418 0.4334 0.044 Uiso 1 1 calc R . .
C42 C 0.6105(5) 0.3357(3) 0.4355(3) 0.0307(13) Uani 1 1 d . . .
H42A H 0.6773 0.3501 0.4414 0.037 Uiso 1 1 calc R . .
C43 C 0.7360(5) 0.4190(4) 0.2371(3) 0.0339(13) Uani 1 1 d . . .
H43A H 0.7063 0.3701 0.2702 0.041 Uiso 1 1 calc R . .
C44 C 0.6730(5) 0.4858(4) 0.2381(4) 0.0477(17) Uani 1 1 d . . .
H44A H 0.6012 0.4830 0.2705 0.057 Uiso 1 1 calc R . .
C45 C 0.7177(6) 0.5568(4) 0.1905(4) 0.0541(19) Uani 1 1 d . . .
H45A H 0.6774 0.6042 0.1900 0.065 Uiso 1 1 calc R . .
C46 C 0.8215(6) 0.5580(4) 0.1437(4) 0.0501(18) Uani 1 1 d . . .
H46A H 0.8526 0.6064 0.1101 0.060 Uiso 1 1 calc R . .
C47 C 0.8802(5) 0.4895(3) 0.1455(3) 0.0317(13) Uani 1 1 d . . .
C48 C 0.9928(5) 0.4848(3) 0.0979(3) 0.0307(13) Uani 1 1 d . . .
C49 C 1.0486(5) 0.5508(4) 0.0447(3) 0.0425(16) Uani 1 1 d . . .
H49A H 1.0152 0.6013 0.0377 0.051 Uiso 1 1 calc R . .
C50 C 1.1521(5) 0.5410(4) 0.0032(3) 0.0423(16) Uani 1 1 d . . .
H50A H 1.1916 0.5851 -0.0328 0.051 Uiso 1 1 calc R . .
C51 C 1.1996(5) 0.4672(4) 0.0132(3) 0.0420(16) Uani 1 1 d . . .
H51A H 1.2712 0.4597 -0.0157 0.050 Uiso 1 1 calc R . .
C52 C 1.1396(5) 0.4042(4) 0.0668(3) 0.0351(14) Uani 1 1 d . . .
H52A H 1.1711 0.3531 0.0739 0.042 Uiso 1 1 calc R . .
C53 C 0.9267(5) 0.0798(3) 0.4218(3) 0.0325(13) Uani 1 1 d . . .
H53A H 0.9625 0.1294 0.4057 0.039 Uiso 1 1 calc R . .
C54 C 0.9404(5) -0.0612(3) 0.4397(4) 0.0467(17) Uani 1 1 d . . .
H54A H 0.8591 -0.0582 0.4574 0.070 Uiso 1 1 calc R . .
H54B H 0.9702 -0.0973 0.4770 0.070 Uiso 1 1 calc R . .
H54C H 0.9591 -0.0805 0.3990 0.070 Uiso 1 1 calc R . .
C55 C 1.1113(5) 0.0251(4) 0.3900(4) 0.0413(15) Uani 1 1 d . . .
H55A H 1.1329 0.0800 0.3778 0.062 Uiso 1 1 calc R . .
H55B H 1.1358 0.0088 0.3476 0.062 Uiso 1 1 calc R . .
H55C H 1.1464 -0.0083 0.4258 0.062 Uiso 1 1 calc R . .
C56 C 1.1399(5) 0.2157(4) 0.2213(3) 0.0376(14) Uani 1 1 d . . .
H56A H 1.1269 0.2337 0.2609 0.045 Uiso 1 1 calc R . .
C57 C 1.3050(6) 0.1481(4) 0.2532(4) 0.0516(18) Uani 1 1 d . . .
H57A H 1.2779 0.1698 0.2923 0.077 Uiso 1 1 calc R . .
H57B H 1.3786 0.1703 0.2242 0.077 Uiso 1 1 calc R . .
H57C H 1.3107 0.0907 0.2721 0.077 Uiso 1 1 calc R . .
C58 C 1.2557(7) 0.1400(6) 0.1485(4) 0.073(3) Uani 1 1 d . . .
H58A H 1.1981 0.1566 0.1235 0.110 Uiso 1 1 calc R . .
H58B H 1.2604 0.0825 0.1644 0.110 Uiso 1 1 calc R . .
H58C H 1.3279 0.1623 0.1167 0.110 Uiso 1 1 calc R . .
N1AA N 1.5041(8) 0.5894(5) 0.3852(6) 0.113(4) Uani 1 1 d . . .
C1AA C 1.4479(7) 0.6343(5) 0.3641(5) 0.063(2) Uani 1 1 d . . .
C2AA C 1.3750(9) 0.6935(6) 0.3359(7) 0.103(4) Uani 1 1 d . . .
H2A1 H 1.4095 0.7190 0.2854 0.155 Uiso 1 1 calc R . .
H2A2 H 1.3614 0.7327 0.3606 0.155 Uiso 1 1 calc R . .
H2A3 H 1.3041 0.6693 0.3424 0.155 Uiso 1 1 calc R . .
N1AB N 0.2693(9) 0.1335(7) 0.6042(8) 0.148(5) Uani 1 1 d . . .
C1AB C 0.3312(8) 0.1746(7) 0.6081(6) 0.089(3) Uani 1 1 d . . .
C2AB C 0.4043(8) 0.2248(6) 0.6109(6) 0.088(3) Uani 1 1 d . . .
H2A4 H 0.4810 0.2107 0.5900 0.132 Uiso 1 1 calc R . .
H2A5 H 0.3950 0.2206 0.6603 0.132 Uiso 1 1 calc R . .
H2A6 H 0.3894 0.2789 0.5845 0.132 Uiso 1 1 calc R . .
O1DA O 1.6124(5) 0.6661(4) -0.0820(3) 0.0787(17) Uani 1 1 d . . .
N1DA N 1.5302(5) 0.6596(4) -0.1643(3) 0.0593(17) Uani 1 1 d . . .
C1DA C 1.6145(7) 0.6704(5) -0.1418(5) 0.065(2) Uani 1 1 d . . .
H1DA H 1.6845 0.6830 -0.1763 0.078 Uiso 1 1 calc R . .
C2DA C 1.4244(7) 0.6358(6) -0.1163(5) 0.080(3) Uani 1 1 d . . .
H2DA H 1.4261 0.6326 -0.0688 0.120 Uiso 1 1 calc R . .
H2DB H 1.4055 0.5842 -0.1161 0.120 Uiso 1 1 calc R . .
H2DC H 1.3682 0.6743 -0.1307 0.120 Uiso 1 1 calc R . .
C3DA C 1.5431(7) 0.6675(5) -0.2374(5) 0.069(2) Uani 1 1 d . . .
H3DA H 1.6194 0.6846 -0.2654 0.103 Uiso 1 1 calc R . .
H3DB H 1.4902 0.7065 -0.2554 0.103 Uiso 1 1 calc R . .
H3DC H 1.5285 0.6167 -0.2409 0.103 Uiso 1 1 calc R . .
O1W O 1.0797(5) 0.2689(4) 0.0073(3) 0.0886(19) Uani 1 1 d . . .
O1DB O 1.5577(11) 0.7297(8) 0.1882(7) 0.083(4) Uiso 0.50 1 d P . .
N1DB N 1.5447(12) 0.7890(9) 0.0777(8) 0.071(4) Uiso 0.50 1 d P . .
C1DB C 1.510(2) 0.7633(15) 0.1470(15) 0.118(8) Uiso 0.50 1 d P . .
H1DB H 1.4336 0.7737 0.1665 0.142 Uiso 0.50 1 calc PR . .
C2DB C 1.6512(16) 0.7580(11) 0.0448(10) 0.081(5) Uiso 0.50 1 d P . .
H2DD H 1.6977 0.7432 0.0776 0.121 Uiso 0.50 1 calc PR . .
H2DE H 1.6896 0.7983 0.0013 0.121 Uiso 0.50 1 calc PR . .
H2DF H 1.6373 0.7116 0.0337 0.121 Uiso 0.50 1 calc PR . .
C3DB C 1.483(2) 0.8106(14) 0.0319(12) 0.106(7) Uiso 0.50 1 d P . .
H3DD H 1.4098 0.8291 0.0543 0.159 Uiso 0.50 1 calc PR . .
H3DE H 1.4720 0.7654 0.0181 0.159 Uiso 0.50 1 calc PR . .
H3DF H 1.5206 0.8529 -0.0101 0.159 Uiso 0.50 1 calc PR . .
O1DG O 1.0223(18) 0.1018(12) 0.0710(12) 0.150(7) Uiso 0.50 1 d P . .
C1DG C 0.9895(18) 0.0838(13) 0.1346(13) 0.094(6) Uiso 0.50 1 d P . .
H1GG H 1.0091 0.1231 0.1503 0.113 Uiso 0.50 1 calc PR . .
N1DG N 0.9359(11) 0.0274(8) 0.1874(7) 0.062(3) Uiso 0.50 1 d P . .
C2DG C 0.9345(16) 0.0380(11) 0.2510(10) 0.081(5) Uiso 0.50 1 d P . .
H2GD H 0.9828 0.0824 0.2414 0.121 Uiso 0.50 1 calc PR . .
H2GE H 0.9616 -0.0098 0.2810 0.121 Uiso 0.50 1 calc PR . .
H2GF H 0.8580 0.0487 0.2754 0.121 Uiso 0.50 1 calc PR . .
C3DG C 0.893(3) -0.0284(18) 0.1838(16) 0.149(11) Uiso 0.50 1 d P . .
H2GD H 0.9273 -0.0352 0.1375 0.223 Uiso 0.50 1 calc PR . .
H2GE H 0.8129 -0.0189 0.1899 0.223 Uiso 0.50 1 calc PR . .
H2GF H 0.9043 -0.0760 0.2210 0.223 Uiso 0.50 1 calc PR . .
N1AC N 0.978(2) 0.3790(14) 0.8068(12) 0.125(7) Uiso 0.50 1 d P A 1
C1AC C 0.9079(19) 0.3537(14) 0.8326(12) 0.081(6) Uiso 0.50 1 d P A 1
C2AC C 0.820(2) 0.2881(13) 0.8682(12) 0.101(7) Uiso 0.50 1 d P A 1
H2A7 H 0.7931 0.2778 0.8321 0.152 Uiso 0.50 1 calc PR A 1
H2A8 H 0.7568 0.3044 0.9013 0.152 Uiso 0.50 1 calc PR A 1
H2A9 H 0.8526 0.2401 0.8938 0.152 Uiso 0.50 1 calc PR A 1
N1AD N 0.907(2) 0.2890(16) 0.8526(13) 0.126(8) Uiso 0.50 1 d P B 2
C1AD C 0.936(2) 0.2106(18) 0.8899(15) 0.125(9) Uiso 0.50 1 d P B 2
C2AD C 0.865(2) 0.1184(14) 0.9302(13) 0.114(8) Uiso 0.50 1 d P B 2
H2AX H 0.8526 0.1001 0.8937 0.170 Uiso 0.50 1 calc PR B 2
H2AY H 0.7932 0.1245 0.9628 0.170 Uiso 0.50 1 calc PR B 2
H2AZ H 0.9105 0.0798 0.9564 0.170 Uiso 0.50 1 calc PR B 2
O1M O 0.800(2) 0.0008(18) 0.9918(15) 0.222(12) Uiso 0.50 1 d P C 3
H1M H 0.8094 0.0492 0.9829 0.333 Uiso 0.50 1 calc PR C 3
C1M C 0.680(2) -0.0142(16) 0.9823(14) 0.122(8) Uiso 0.50 1 d P C 3
H1M1 H 0.6500 -0.0656 1.0151 0.183 Uiso 0.50 1 calc PR C 3
H1M2 H 0.6892 -0.0130 0.9337 0.183 Uiso 0.50 1 calc PR C 3
H1M3 H 0.6274 0.0271 0.9925 0.183 Uiso 0.50 1 calc PR C 3
O2M O 1.218(2) 0.2604(14) 0.7605(13) 0.174(9) Uiso 0.50 1 d P D 4
H2M H 1.2671 0.2919 0.7303 0.261 Uiso 0.50 1 calc PR D 4
C2M C 1.132(3) 0.2902(18) 0.7641(17) 0.145(11) Uiso 0.50 1 d P D 4
H2M1 H 1.0759 0.2571 0.8046 0.217 Uiso 0.50 1 calc PR D 4
H2M2 H 1.1110 0.2972 0.7206 0.217 Uiso 0.50 1 calc PR D 4
H2M3 H 1.1353 0.3415 0.7700 0.217 Uiso 0.50 1 calc PR D 4

loop_
_atom_site_aniso_label
_atom_site_aniso_U_11
_atom_site_aniso_U_22
_atom_site_aniso_U_33
_atom_site_aniso_U_23
_atom_site_aniso_U_13
_atom_site_aniso_U_12
Cl 0.0241(7) 0.0349(8) 0.0448(9) -0.0156(6) -0.0141(6) 0.0048(6)
Ni1 0.0173(3) 0.0246(4) 0.0259(4) -0.0087(3) -0.0054(3) -0.0034(3)
Ni2 0.0166(3) 0.0220(3) 0.0270(4) -0.0080(3) -0.0067(3) -0.0021(3)
Ni3 0.0221(3) 0.0303(4) 0.0252(4) -0.0058(3) -0.0064(3) -0.0058(3)
Br1 0.0656(5) 0.0990(7) 0.0315(4) -0.0116(4) -0.0187(3) -0.0218(5)
Br2 0.0606(5) 0.0929(6) 0.0580(5) -0.0392(4) -0.0034(4) -0.0410(5)
Br3 0.0472(4) 0.0721(5) 0.0406(4) -0.0054(4) 0.0040(3) -0.0329(4)
O1 0.0243(19) 0.031(2) 0.031(2) -0.0099(17) -0.0056(16) -0.0072(16)
O2 0.036(2) 0.042(2) 0.028(2) -0.0060(18) -0.0066(17) -0.0161(19)
O3 0.0225(19) 0.032(2) 0.029(2) -0.0118(17) -0.0025(15) -0.0093(16)
O4 0.0215(19) 0.027(2) 0.041(2) -0.0112(17) -0.0094(16) 0.0000(16)
O5 0.030(2) 0.041(2) 0.037(2) -0.0128(19) -0.0082(18) 0.0022(18)
N1 0.018(2) 0.027(2) 0.025(2) -0.0070(19) -0.0030(17) -0.0064(18)
N2 0.020(2) 0.021(2) 0.026(2) -0.0085(18) -0.0057(17) -0.0026(17)
N3 0.022(2) 0.025(2) 0.022(2) -0.0062(18) -0.0067(17) -0.0033(18)
N4 0.020(2) 0.030(2) 0.027(2) -0.009(2) -0.0101(18) -0.0009(19)
N5 0.020(2) 0.027(2) 0.030(2) -0.010(2) -0.0074(18) -0.0050(18)
N6 0.020(2) 0.022(2) 0.030(2) -0.0088(19) -0.0080(18) -0.0010(18)
N7 0.022(2) 0.025(2) 0.032(3) -0.010(2) -0.0071(19) -0.0065(19)
N8 0.022(2) 0.027(2) 0.035(3) -0.013(2) -0.0071(19) -0.0046(19)
N9 0.021(2) 0.024(2) 0.027(2) -0.0071(19) -0.0107(18) 0.0014(18)
N10 0.015(2) 0.026(2) 0.030(2) -0.0074(19) -0.0035(18) -0.0021(18)
N11 0.022(2) 0.034(3) 0.029(3) -0.005(2) -0.0081(19) -0.005(2)
N12 0.026(2) 0.038(3) 0.024(2) -0.007(2) -0.0050(19) -0.010(2)
N13 0.026(3) 0.033(3) 0.047(3) -0.013(2) -0.006(2) 0.001(2)
N14 0.038(3) 0.048(3) 0.057(4) -0.019(3) -0.007(3) 0.004(3)
C1 0.017(2) 0.024(3) 0.026(3) -0.009(2) -0.006(2) 0.002(2)
C2 0.021(3) 0.025(3) 0.029(3) -0.011(2) -0.004(2) -0.005(2)
C3 0.027(3) 0.026(3) 0.026(3) -0.011(2) -0.007(2) -0.001(2)
C4 0.026(3) 0.036(3) 0.032(3) -0.013(3) -0.007(2) -0.005(2)
C5 0.036(3) 0.043(4) 0.026(3) -0.009(3) -0.010(2) -0.003(3)
C6 0.042(3) 0.034(3) 0.028(3) -0.006(3) -0.004(3) -0.002(3)
C7 0.030(3) 0.027(3) 0.035(3) -0.011(2) -0.003(2) -0.005(2)
C8 0.020(3) 0.022(3) 0.030(3) -0.007(2) -0.005(2) -0.003(2)
C9 0.027(3) 0.038(3) 0.027(3) -0.009(3) -0.006(2) -0.009(2)
C10 0.029(3) 0.042(3) 0.033(3) -0.014(3) -0.010(2) -0.008(3)
C11 0.031(3) 0.050(4) 0.038(4) -0.007(3) -0.005(3) -0.018(3)
C12 0.037(3) 0.048(4) 0.040(4) -0.019(3) -0.007(3) -0.016(3)
C13 0.050(4) 0.076(5) 0.031(3) -0.020(3) -0.013(3) -0.019(4)
C14 0.055(4) 0.070(5) 0.025(3) -0.011(3) -0.014(3) -0.020(4)
C15 0.038(3) 0.038(3) 0.032(3) -0.011(3) -0.012(3) -0.012(3)
C16 0.026(3) 0.035(3) 0.028(3) -0.005(2) -0.005(2) -0.008(2)
C17 0.020(3) 0.038(3) 0.033(3) -0.008(3) -0.005(2) -0.009(2)
C18 0.031(3) 0.038(3) 0.038(3) -0.013(3) -0.004(3) -0.013(3)
C19 0.031(3) 0.052(4) 0.035(3) -0.004(3) 0.000(3) -0.022(3)
C20 0.030(3) 0.037(3) 0.044(4) -0.002(3) -0.008(3) -0.017(3)
C21 0.027(3) 0.031(3) 0.039(3) -0.013(3) -0.008(2) -0.005(2)
C22 0.022(3) 0.023(3) 0.032(3) -0.005(2) -0.007(2) -0.006(2)
C23 0.027(3) 0.035(3) 0.039(3) -0.011(3) -0.008(2) -0.007(3)
C24 0.041(4) 0.050(4) 0.033(3) -0.009(3) -0.014(3) -0.007(3)
C25 0.041(4) 0.057(4) 0.032(3) -0.018(3) -0.009(3) -0.006(3)
C26 0.037(3) 0.045(4) 0.035(3) -0.020(3) -0.004(3) -0.006(3)
C27 0.023(3) 0.027(3) 0.035(3) -0.011(2) -0.004(2) -0.007(2)
C28 0.026(3) 0.026(3) 0.033(3) -0.010(2) -0.003(2) -0.007(2)
C29 0.039(3) 0.046(4) 0.040(4) -0.021(3) -0.005(3) 0.009(3)
C30 0.038(4) 0.043(4) 0.056(5) -0.019(3) -0.007(3) 0.016(3)
C31 0.035(3) 0.034(3) 0.051(4) -0.014(3) -0.015(3) 0.002(3)
C32 0.034(3) 0.030(3) 0.035(3) -0.013(3) -0.010(3) 0.001(3)
C33 0.027(3) 0.021(3) 0.026(3) -0.006(2) -0.008(2) 0.000(2)
C34 0.028(3) 0.029(3) 0.035(3) -0.011(2) -0.012(2) -0.004(2)
C35 0.025(3) 0.040(4) 0.049(4) -0.012(3) -0.012(3) -0.010(3)
C36 0.024(3) 0.035(3) 0.039(3) -0.006(3) -0.014(2) -0.005(2)
C37 0.022(3) 0.025(3) 0.027(3) -0.006(2) -0.007(2) -0.002(2)
C38 0.021(3) 0.029(3) 0.029(3) -0.012(2) -0.004(2) -0.001(2)
C39 0.023(3) 0.036(3) 0.042(4) -0.009(3) -0.013(2) 0.006(2)
C40 0.032(3) 0.036(3) 0.036(3) -0.009(3) -0.007(3) 0.009(3)
C41 0.039(3) 0.025(3) 0.045(4) -0.013(3) -0.009(3) 0.004(3)
C42 0.026(3) 0.027(3) 0.039(3) -0.012(3) -0.007(2) 0.000(2)
C43 0.024(3) 0.040(3) 0.035(3) -0.007(3) -0.010(2) -0.002(3)
C44 0.035(3) 0.051(4) 0.049(4) -0.012(3) -0.004(3) 0.005(3)
C45 0.049(4) 0.037(4) 0.064(5) -0.011(3) -0.004(4) 0.007(3)
C46 0.045(4) 0.037(4) 0.055(4) -0.005(3) -0.006(3) -0.004(3)
C47 0.028(3) 0.034(3) 0.031(3) -0.004(3) -0.009(2) -0.007(2)
C48 0.031(3) 0.033(3) 0.027(3) -0.005(2) -0.008(2) -0.007(3)
C49 0.041(4) 0.039(4) 0.043(4) 0.001(3) -0.016(3) -0.012(3)
C50 0.039(4) 0.048(4) 0.030(3) 0.003(3) -0.005(3) -0.019(3)
C51 0.025(3) 0.064(5) 0.030(3) -0.005(3) -0.005(2) -0.011(3)
C52 0.028(3) 0.046(4) 0.030(3) -0.011(3) -0.004(2) -0.009(3)
C53 0.028(3) 0.029(3) 0.041(3) -0.008(3) -0.015(3) 0.002(2)
C54 0.037(4) 0.027(3) 0.078(5) -0.023(3) -0.013(3) 0.007(3)
C55 0.025(3) 0.038(4) 0.056(4) -0.012(3) -0.011(3) 0.005(3)
C56 0.034(3) 0.038(3) 0.035(3) -0.012(3) 0.001(3) -0.001(3)
C57 0.039(4) 0.050(4) 0.058(5) -0.008(4) -0.016(3) 0.011(3)
C58 0.067(5) 0.102(7) 0.059(5) -0.048(5) -0.014(4) 0.032(5)
N1AA 0.103(7) 0.054(5) 0.207(12) -0.039(6) -0.091(8) 0.025(5)
C1AA 0.054(5) 0.044(4) 0.104(7) -0.036(5) -0.029(5) 0.002(4)
C2AA 0.098(8) 0.066(6) 0.188(13) -0.073(7) -0.077(8) 0.036(6)
N1AB 0.093(7) 0.146(10) 0.272(16) -0.130(11) -0.082(9) 0.020(7)
C1AB 0.052(5) 0.091(7) 0.137(10) -0.049(7) -0.034(6) 0.016(5)
C2AB 0.073(6) 0.096(8) 0.090(7) -0.023(6) -0.025(5) 0.000(6)
O1DA 0.069(4) 0.095(5) 0.070(4) -0.022(4) -0.019(3) -0.009(3)
N1DA 0.045(4) 0.065(4) 0.059(4) -0.013(3) -0.009(3) -0.002(3)
C1DA 0.053(5) 0.063(5) 0.072(6) -0.017(5) -0.012(4) -0.005(4)
C2DA 0.048(5) 0.109(8) 0.066(6) -0.010(5) -0.008(4) -0.006(5)
C3DA 0.060(5) 0.078(6) 0.071(6) -0.027(5) -0.016(4) 0.000(4)
O1W 0.079(4) 0.110(5) 0.073(4) -0.033(4) -0.008(3) -0.009(4)

loop_
_atom_type_symbol
_atom_type_description
_atom_type_scat_dispersion_real
_atom_type_scat_dispersion_imag
_atom_type_scat_source
C C 0.0033 0.0016 'International Tables Vol C Tables 4.2.6.8 and 6.1.1.4'
H H 0.0000 0.0000 'International Tables Vol C Tables 4.2.6.8 and 6.1.1.4'
N N 0.0061 0.0033 'International Tables Vol C Tables 4.2.6.8 and 6.1.1.4'
O O 0.0106 0.0060 'International Tables Vol C Tables 4.2.6.8 and 6.1.1.4'
Ni Ni 0.3393 1.1124 'International Tables Vol C Tables 4.2.6.8 and 6.1.1.4'
Br Br -0.2901 2.4595 'International Tables Vol C Tables 4.2.6.8 and 6.1.1.4'
Cl Cl 0.1484 0.1585 'International Tables Vol C Tables 4.2.6.8 and 6.1.1.4'

loop_
_geom_angle_atom_site_label_1
_geom_angle_atom_site_label_2
_geom_angle_atom_site_label_3
_geom_angle
_geom_angle_site_symmetry_1
_geom_angle_site_symmetry_3
N6 Ni1 O3 91.94(15) . .
N6 Ni1 N1 77.43(16) . .
O3 Ni1 N1 168.85(16) . .
N6 Ni1 N7 173.81(18) . .
O3 Ni1 N7 85.46(15) . .
N1 Ni1 N7 104.79(16) . .
N6 Ni1 N8 96.61(18) . .
O3 Ni1 N8 91.91(15) . .
N1 Ni1 N8 86.07(17) . .
N7 Ni1 N8 77.89(18) . .
N6 Ni1 Cl 89.59(13) . .
O3 Ni1 Cl 95.99(11) . .
N1 Ni1 Cl 87.38(13) . .
N7 Ni1 Cl 96.26(13) . .
N8 Ni1 Cl 169.79(13) . .
N2 Ni2 O1 90.15(15) . .
N2 Ni2 N10 100.19(17) . .
O1 Ni2 N10 88.91(16) . .
N2 Ni2 N9 177.25(17) . .
O1 Ni2 N9 87.35(15) . .
N10 Ni2 N9 78.64(17) . .
N2 Ni2 O4 92.63(16) . .
O1 Ni2 O4 90.05(15) . .
N10 Ni2 O4 167.14(15) . .
N9 Ni2 O4 88.51(15) . .
N2 Ni2 N3 76.70(16) . .
O1 Ni2 N3 166.79(15) . .
N10 Ni2 N3 92.21(17) . .
N9 Ni2 N3 105.77(16) . .
O4 Ni2 N3 91.73(16) . .
O2 Ni3 N4 91.48(16) . .
O2 Ni3 N5 168.51(16) . .
N4 Ni3 N5 77.62(16) . .
O2 Ni3 N11 95.49(18) . .
N4 Ni3 N11 95.11(17) . .
N5 Ni3 N11 89.16(18) . .
O2 Ni3 N12 86.18(16) . .
N4 Ni3 N12 172.38(18) . .
N5 Ni3 N12 105.09(17) . .
N11 Ni3 N12 77.92(18) . .
O2 Ni3 O5 87.19(17) . .
N4 Ni3 O5 94.20(17) . .
N5 Ni3 O5 89.97(17) . .
N11 Ni3 O5 170.23(16) . .
N12 Ni3 O5 92.92(17) . .
C8 O1 Ni2 127.9(3) . .
C15 O2 Ni3 127.5(3) . .
C22 O3 Ni1 126.5(3) . .
C53 O4 Ni2 122.3(4) . .
C56 O5 Ni3 126.6(4) . .
C1 N1 N2 112.6(4) . .
C1 N1 Ni1 112.4(3) . .
N2 N1 Ni1 134.9(3) . .
C2 N2 N1 115.8(4) . .
C2 N2 Ni2 125.6(3) . .
N1 N2 Ni2 118.1(3) . .
C1 N3 N4 112.0(4) . .
C1 N3 Ni2 112.5(3) . .
N4 N3 Ni2 135.5(3) . .
C9 N4 N3 117.2(4) . .
C9 N4 Ni3 125.4(4) . .
N3 N4 Ni3 117.3(3) . .
C1 N5 N6 112.5(4) . .
C1 N5 Ni3 112.2(3) . .
N6 N5 Ni3 135.2(3) . .
C16 N6 N5 116.6(4) . .
C16 N6 Ni1 125.3(4) . .
N5 N6 Ni1 118.0(3) . .
C23 N7 C27 119.7(5) . .
C23 N7 Ni1 125.1(4) . .
C27 N7 Ni1 115.2(4) . .
C28 N8 C32 119.5(5) . .
C28 N8 Ni1 115.3(4) . .
C32 N8 Ni1 124.6(4) . .
C33 N9 C37 118.6(4) . .
C33 N9 Ni2 125.9(4) . .
C37 N9 Ni2 115.3(3) . .
C42 N10 C38 119.1(5) . .
C42 N10 Ni2 125.3(4) . .
C38 N10 Ni2 115.5(3) . .
C43 N11 C47 118.5(5) . .
C43 N11 Ni3 125.6(4) . .
C47 N11 Ni3 115.5(4) . .
C52 N12 C48 119.3(5) . .
C52 N12 Ni3 125.3(4) . .
C48 N12 Ni3 115.3(4) . .
C53 N13 C54 121.7(5) . .
C53 N13 C55 120.6(5) . .
C54 N13 C55 117.7(5) . .
C56 N14 C57 121.9(6) . .
C56 N14 C58 121.3(6) . .
C57 N14 C58 116.5(6) . .
N3 C1 N5 120.5(5) . .
N3 C1 N1 119.8(4) . .
N5 C1 N1 119.6(4) . .
N2 C2 C3 126.6(5) . .
C4 C3 C8 120.1(5) . .
C4 C3 C2 115.7(5) . .
C8 C3 C2 124.1(5) . .
C5 C4 C3 120.7(5) . .
C4 C5 C6 120.7(5) . .
C4 C5 Br1 119.4(4) . .
C6 C5 Br1 119.8(4) . .
C7 C6 C5 118.6(5) . .
C6 C7 C8 124.3(5) . .
O1 C8 C7 120.9(5) . .
O1 C8 C3 123.6(5) . .
C7 C8 C3 115.5(5) . .
N4 C9 C10 126.7(5) . .
C11 C10 C15 119.2(5) . .
C11 C10 C9 116.2(5) . .
C15 C10 C9 124.5(5) . .
C12 C11 C10 121.1(6) . .
C11 C12 C13 121.0(5) . .
C11 C12 Br2 119.3(5) . .
C13 C12 Br2 119.6(5) . .
C12 C13 C14 119.0(6) . .
C13 C14 C15 123.1(6) . .
O2 C15 C14 119.0(5) . .
O2 C15 C10 124.4(5) . .
C14 C15 C10 116.6(5) . .
N6 C16 C17 126.7(5) . .
C18 C17 C22 119.7(5) . .
C18 C17 C16 115.5(5) . .
C22 C17 C16 124.7(5) . .
C19 C18 C17 121.0(6) . .
C20 C19 C18 121.4(6) . .
C20 C19 Br3 120.6(4) . .
C18 C19 Br3 118.0(5) . .
C19 C20 C21 119.2(5) . .
C20 C21 C22 122.3(5) . .
O3 C22 C21 119.4(5) . .
O3 C22 C17 124.4(4) . .
C21 C22 C17 116.2(5) . .
N7 C23 C24 123.0(6) . .
C23 C24 C25 117.3(6) . .
C26 C25 C24 119.8(6) . .
C25 C26 C27 118.9(6) . .
N7 C27 C26 121.4(5) . .
N7 C27 C28 115.7(5) . .
C26 C27 C28 122.9(5) . .
N8 C28 C29 121.4(5) . .
N8 C28 C27 115.6(5) . .
C29 C28 C27 123.0(5) . .
C30 C29 C28 118.5(6) . .
C31 C30 C29 119.4(6) . .
C30 C31 C32 119.6(6) . .
N8 C32 C31 121.4(6) . .
N9 C33 C34 122.2(5) . .
C35 C34 C33 118.9(5) . .
C34 C35 C36 119.4(5) . .
C37 C36 C35 118.8(5) . .
N9 C37 C36 122.2(5) . .
N9 C37 C38 114.8(4) . .
C36 C37 C38 123.0(5) . .
N10 C38 C39 121.7(5) . .
N10 C38 C37 115.3(5) . .
C39 C38 C37 122.9(5) . .
C38 C39 C40 119.1(5) . .
C41 C40 C39 119.5(6) . .
C40 C41 C42 117.8(5) . .
N10 C42 C41 122.7(5) . .
N11 C43 C44 123.3(6) . .
C45 C44 C43 117.9(6) . .
C46 C45 C44 119.2(7) . .
C47 C46 C45 120.1(6) . .
N11 C47 C46 121.0(5) . .
N11 C47 C48 114.9(5) . .
C46 C47 C48 124.1(5) . .
N12 C48 C49 121.3(6) . .
N12 C48 C47 116.1(5) . .
C49 C48 C47 122.6(6) . .
C50 C49 C48 118.6(6) . .
C49 C50 C51 120.3(6) . .
C50 C51 C52 118.0(6) . .
N12 C52 C51 122.3(6) . .
O4 C53 N13 123.5(5) . .
O5 C56 N14 124.4(6) . .
N1AA C1AA C2AA 179.5(15) . .
N1AB C1AB C2AB 178.4(15) . .
C1DA N1DA C2DA 120.6(8) . .
C1DA N1DA C3DA 122.3(7) . .
C2DA N1DA C3DA 117.1(7) . .
O1DA C1DA N1DA 127.5(8) . .
C3DB N1DB C1DB 128(2) . .
C3DB N1DB C2DB 109.0(17) . .
C1DB N1DB C2DB 116.7(19) . .
O1DB C1DB N1DB 130(3) . .
O1DG C1DG N1DG 139(2) . .
C3DG N1DG C1DG 126(2) . .
C3DG N1DG C2DG 124(2) . .
C1DG N1DG C2DG 110.5(17) . .
N1AC C1AC C2AC 159(3) . .
N1AD C1AD C2AD 135(2) . .

loop_
_geom_bond_atom_site_label_1
_geom_bond_atom_site_label_2
_geom_bond_distance
_geom_bond_site_symmetry_2
Cl Ni1 2.4627(16) .
Ni1 N6 2.004(4) .
Ni1 O3 2.034(3) .
Ni1 N1 2.088(4) .
Ni1 N7 2.099(4) .
Ni1 N8 2.106(5) .
Ni2 N2 2.021(4) .
Ni2 O1 2.036(4) .
Ni2 N10 2.077(4) .
Ni2 N9 2.089(4) .
Ni2 O4 2.092(4) .
Ni2 N3 2.104(4) .
Ni3 O2 2.013(4) .
Ni3 N4 2.017(4) .
Ni3 N5 2.064(4) .
Ni3 N11 2.102(5) .
Ni3 N12 2.102(4) .
Ni3 O5 2.152(4) .
Br1 C5 1.911(6) .
Br2 C12 1.911(6) .
Br3 C19 1.924(6) .
O1 C8 1.293(6) .
O2 C15 1.311(6) .
O3 C22 1.302(6) .
O4 C53 1.247(7) .
O5 C56 1.234(7) .
N1 C1 1.358(7) .
N1 N2 1.378(6) .
N2 C2 1.285(7) .
N3 C1 1.349(6) .
N3 N4 1.380(6) .
N4 C9 1.300(7) .
N5 C1 1.356(6) .
N5 N6 1.385(6) .
N6 C16 1.292(7) .
N7 C23 1.338(7) .
N7 C27 1.343(7) .
N8 C28 1.333(7) .
N8 C32 1.348(7) .
N9 C33 1.336(7) .
N9 C37 1.359(7) .
N10 C42 1.324(7) .
N10 C38 1.357(6) .
N11 C43 1.335(7) .
N11 C47 1.353(7) .
N12 C52 1.336(7) .
N12 C48 1.343(8) .
N13 C53 1.321(7) .
N13 C54 1.471(7) .
N13 C55 1.469(7) .
N14 C56 1.343(8) .
N14 C57 1.459(9) .
N14 C58 1.464(9) .
C2 C3 1.450(7) .
C3 C4 1.404(8) .
C3 C8 1.438(7) .
C4 C5 1.372(8) .
C5 C6 1.396(8) .
C6 C7 1.365(8) .
C7 C8 1.410(7) .
C9 C10 1.439(8) .
C10 C11 1.400(8) .
C10 C15 1.422(8) .
C11 C12 1.365(9) .
C12 C13 1.369(9) .
C13 C14 1.370(9) .
C14 C15 1.407(8) .
C16 C17 1.445(7) .
C17 C18 1.399(8) .
C17 C22 1.431(8) .
C18 C19 1.370(8) .
C19 C20 1.366(9) .
C20 C21 1.389(8) .
C21 C22 1.423(7) .
C23 C24 1.392(8) .
C24 C25 1.403(9) .
C25 C26 1.391(9) .
C26 C27 1.395(8) .
C27 C28 1.484(8) .
C28 C29 1.397(8) .
C29 C30 1.387(9) .
C30 C31 1.363(9) .
C31 C32 1.379(8) .
C33 C34 1.393(7) .
C34 C35 1.379(8) .
C35 C36 1.386(8) .
C36 C37 1.377(7) .
C37 C38 1.489(7) .
C38 C39 1.378(8) .
C39 C40 1.391(8) .
C40 C41 1.384(8) .
C41 C42 1.406(8) .
C43 C44 1.379(9) .
C44 C45 1.381(9) .
C45 C46 1.377(10) .
C46 C47 1.373(9) .
C47 C48 1.484(8) .
C48 C49 1.402(8) .
C49 C50 1.368(9) .
C50 C51 1.381(10) .
C51 C52 1.391(8) .
N1AA C1AA 1.088(10) .
C1AA C2AA 1.425(12) .
N1AB C1AB 1.158(12) .
C1AB C2AB 1.371(13) .
O1DA C1DA 1.216(10) .
N1DA C1DA 1.327(10) .
N1DA C2DA 1.412(9) .
N1DA C3DA 1.445(10) .
O1DB C1DB 1.16(3) .
N1DB C3DB 1.34(2) .
N1DB C1DB 1.31(3) .
N1DB C2DB 1.46(2) .
O1DG C1DG 1.21(3) .
C1DG N1DG 1.29(2) .
N1DG C3DG 1.22(3) .
N1DG C2DG 1.40(2) .
N1AC C1AC 0.96(3) .
C1AC C2AC 1.53(3) .
N1AD C1AD 1.44(3) .
C1AD C2AD 1.78(3) .
O1M C1M 1.64(3) .
O2M C2M 1.15(3) .
